data_7157314
loop_
_publ_author_name
'Liao, Chunshu'
'Li, Jianrong'
'Chen, Xiaoqiong'
'Lu, Jingjun'
'Liu, Qiang'
'Chen, Lu'
'Huang, Yubing'
'Li, Yibiao'

_publ_section_title
;
 Selective synthesis of pyridyl pyridones and oxydipyridines by
 transition-metal-free hydroxylation and arylation of 2-fluoropyridine
 derivatives.
;
_journal_issue 6
_journal_name_full 'Organic &amp; biomolecular chemistry'
_journal_page_first 1185
_journal_page_last 1193
_journal_paper_doi 10.1039/c9ob02661d
_journal_volume 18
_journal_year 2020
_chemical_formula_moiety 'C12 H6 F6 N2 O'
_chemical_formula_sum 'C12 H6 F6 N2 O'
_chemical_formula_weight 308.19
_space_group_crystal_system monoclinic
_space_group_IT_number 15
_space_group_name_Hall '-C 2yc'
_space_group_name_H-M_alt 'C 1 2/c 1'
_atom_sites_solution_hydrogens geom
_atom_sites_solution_primary dual
_audit_creation_date 2018-12-05
_audit_creation_method
;
Olex2 1.2
(compiled 2018.05.29 svn.r3508 for OlexSys, GUI svn.r5506)
;
_audit_update_record
;
2019-05-25 deposited with the CCDC.	2020-01-06 downloaded from the CCDC.
;
_cell_angle_alpha 90
_cell_angle_beta 114.43(2)
_cell_angle_gamma 90
_cell_formula_units_Z 4
_cell_length_a 10.9802(18)
_cell_length_b 11.6601(11)
_cell_length_c 10.2792(18)
_cell_measurement_reflns_used 1008
_cell_measurement_temperature 100.00(10)
_cell_measurement_theta_max 27.6920
_cell_measurement_theta_min 2.6930
_cell_volume 1198.2(4)
_computing_cell_refinement 'CrysAlisPro 1.171.38.43f (Rigaku OD, 2015)'
_computing_data_collection 'CrysAlisPro 1.171.38.43f (Rigaku OD, 2015)'
_computing_data_reduction 'CrysAlisPro 1.171.38.43f (Rigaku OD, 2015)'
_computing_molecular_graphics 'Olex2 (Dolomanov et al., 2009)'
_computing_publication_material 'Olex2 (Dolomanov et al., 2009)'
_computing_structure_refinement 'ShelXL (Sheldrick, 2015)'
_computing_structure_solution 'ShelXT (Sheldrick, 2015)'
_diffrn_ambient_environment N~2~
_diffrn_ambient_temperature 100.00(10)
_diffrn_detector 'CCD plate'
_diffrn_detector_area_resol_mean 5.2684
_diffrn_detector_type AtlasS2
_diffrn_measured_fraction_theta_full 0.992
_diffrn_measured_fraction_theta_max 0.992
_diffrn_measurement_details
;
List of Runs (angles in degrees, time in seconds):

  # Type    Start    End  Width  t~exp~   \w     \q     \k     \f   Frames
#--------------------------------------------------------------------------
  1  \w     -6.00  28.00   1.00    3.50    --  -11.59 -99.00  90.00   34
  2  \w    -42.00  21.00   1.00    3.50    --   11.74 -57.00-150.00   63
  3  \w     -5.00  70.00   1.00    3.50    --   11.74  19.00   0.00   75
;
_diffrn_measurement_device 'four-circle diffractometer'
_diffrn_measurement_device_type 'SuperNova, Dual, Cu at zero, AtlasS2'
_diffrn_measurement_method '\w scans'
_diffrn_orient_matrix_type 'CrysAlisPro convention (1999,Acta A55,543-557)'
_diffrn_orient_matrix_UB_11 -0.0490307000
_diffrn_orient_matrix_UB_12 0.0326958000
_diffrn_orient_matrix_UB_13 0.0115530000
_diffrn_orient_matrix_UB_21 0.0394598000
_diffrn_orient_matrix_UB_22 0.0500789000
_diffrn_orient_matrix_UB_23 0.0093856000
_diffrn_orient_matrix_UB_31 -0.0324639000
_diffrn_orient_matrix_UB_32 0.0113999000
_diffrn_orient_matrix_UB_33 -0.0743719000
_diffrn_radiation_monochromator mirror
_diffrn_radiation_probe x-ray
_diffrn_radiation_type MoK\a
_diffrn_radiation_wavelength 0.71073
_diffrn_reflns_av_R_equivalents 0.0280
_diffrn_reflns_av_unetI/netI 0.0357
_diffrn_reflns_Laue_measured_fraction_full 0.992
_diffrn_reflns_Laue_measured_fraction_max 0.992
_diffrn_reflns_limit_h_max 13
_diffrn_reflns_limit_h_min -11
_diffrn_reflns_limit_k_max 13
_diffrn_reflns_limit_k_min -13
_diffrn_reflns_limit_l_max 12
_diffrn_reflns_limit_l_min -12
_diffrn_reflns_number 2098
_diffrn_reflns_point_group_measured_fraction_full 0.992
_diffrn_reflns_point_group_measured_fraction_max 0.992
_diffrn_reflns_theta_full 24.977
_diffrn_reflns_theta_max 24.977
_diffrn_reflns_theta_min 2.684
_diffrn_source 'micro-focus sealed X-ray tube'
_diffrn_source_type 'SuperNova (Mo) X-ray Source'
_exptl_absorpt_coefficient_mu 0.174
_exptl_absorpt_correction_T_max 1.00000
_exptl_absorpt_correction_T_min 0.57060
_exptl_absorpt_correction_type multi-scan
_exptl_absorpt_process_details
;
CrysAlisPro 1.171.38.43f (Rigaku Oxford Diffraction, 2015)
Empirical absorption correction using spherical harmonics,
 implemented in SCALE3 ABSPACK scaling algorithm.
;
_exptl_crystal_colour colourless
_exptl_crystal_colour_primary colourless
_exptl_crystal_density_diffrn 1.708
_exptl_crystal_description block
_exptl_crystal_F_000 616
_exptl_crystal_size_max 0.14
_exptl_crystal_size_mid 0.12
_exptl_crystal_size_min 0.11
_refine_diff_density_max 0.212
_refine_diff_density_min -0.293
_refine_diff_density_rms 0.058
_refine_ls_extinction_method none
_refine_ls_goodness_of_fit_ref 1.017
_refine_ls_hydrogen_treatment constr
_refine_ls_matrix_type full
_refine_ls_number_parameters 96
_refine_ls_number_reflns 1055
_refine_ls_number_restraints 0
_refine_ls_restrained_S_all 1.017
_refine_ls_R_factor_all 0.0459
_refine_ls_R_factor_gt 0.0402
_refine_ls_shift/su_max 0.000
_refine_ls_shift/su_mean 0.000
_refine_ls_structure_factor_coef Fsqd
_refine_ls_weighting_details 'w=1/[\s^2^(Fo^2^)+(0.0622P)^2^+0.2416P] where P=(Fo^2^+2Fc^2^)/3'
_refine_ls_weighting_scheme calc
_refine_ls_wR_factor_gt 0.1021
_refine_ls_wR_factor_ref 0.1073
_reflns_Friedel_coverage 0.000
_reflns_number_gt 921
_reflns_number_total 1055
_reflns_threshold_expression 'I > 2\s(I)'
_cod_data_source_file c9ob02661d2.cif
_cod_data_source_block cf126
_cod_depositor_comments 'Adding full bibliography for 7157313--7157314.cif.'
_cod_database_code 7157314
_shelx_shelxl_version_number 2018/3
_shelx_space_group_comment
;
The symmetry employed for this shelxl refinement is uniquely defined
by the following loop, which should always be used as a source of
symmetry information in preference to the above space-group names.
They are only intended as comments.
;
_shelx_estimated_absorpt_t_max 0.981
_shelx_estimated_absorpt_t_min 0.976
_reflns_odcompleteness_completeness 98.84
_reflns_odcompleteness_iscentric 1
_reflns_odcompleteness_theta 26.32
_olex2_refinement_description
;
1. Fixed Uiso
 At 1.2 times of:
  All C(H) groups
2.a Aromatic/amide H refined with riding coordinates:
 C2(H2), C4(H4), C3(H3)
;
_olex2_submission_special_instructions 'No special instructions were received'
_oxdiff_exptl_absorpt_empirical_details
;
Empirical correction (ABSPACK) includes:
- Absorption correction using spherical harmonics
- Frame scaling
- Detector area scaling
;
_oxdiff_exptl_absorpt_empirical_full_max 1.583
_oxdiff_exptl_absorpt_empirical_full_min 0.666

loop_
_space_group_symop_operation_xyz
'x, y, z'
'-x, y, -z+1/2'
'x+1/2, y+1/2, z'
'-x+1/2, y+1/2, -z+1/2'
'-x, -y, -z'
'x, -y, z-1/2'
'-x+1/2, -y+1/2, -z'
'x+1/2, -y+1/2, z-1/2'

loop_
_atom_site_label
_atom_site_type_symbol
_atom_site_fract_x
_atom_site_fract_y
_atom_site_fract_z
_atom_site_U_iso_or_equiv
_atom_site_adp_type
_atom_site_occupancy
_atom_site_site_symmetry_order
_atom_site_calc_flag
_atom_site_refinement_flags_posn
_atom_site_refinement_flags_adp
_atom_site_refinement_flags_occupancy
F1 F 0.46370(10) 0.12076(8) 0.43121(10) 0.0334(3) Uani 1 1 d . . .
F3 F 0.58234(11) 0.12992(9) 0.65808(10) 0.0358(3) Uani 1 1 d . . .
F2 F 0.39696(10) 0.22242(9) 0.56297(11) 0.0382(4) Uani 1 1 d . . .
O1 O 0.500000 0.50165(14) 0.250000 0.0292(4) Uani 1 2 d S T P
N1 N 0.51049(14) 0.34885(12) 0.39750(14) 0.0223(4) Uani 1 1 d . . .
C5 C 0.57810(17) 0.29475(14) 0.52234(16) 0.0221(4) Uani 1 1 d . . .
C1 C 0.56841(17) 0.44067(15) 0.37459(17) 0.0229(4) Uani 1 1 d . . .
C6 C 0.50610(18) 0.19217(15) 0.54356(17) 0.0259(4) Uani 1 1 d . . .
C2 C 0.68972(18) 0.48551(16) 0.46961(18) 0.0293(5) Uani 1 1 d . . .
H2 H 0.725061 0.551716 0.448302 0.035 Uiso 1 1 calc R . .
C4 C 0.70023(18) 0.32939(16) 0.62465(18) 0.0276(4) Uani 1 1 d . . .
H4 H 0.743628 0.288329 0.708895 0.033 Uiso 1 1 calc R . .
C3 C 0.75559(18) 0.42822(17) 0.5965(2) 0.0327(5) Uani 1 1 d . . .
H3 H 0.837029 0.455604 0.663230 0.039 Uiso 1 1 calc R . .

loop_
_atom_site_aniso_label
_atom_site_aniso_U_11
_atom_site_aniso_U_22
_atom_site_aniso_U_33
_atom_site_aniso_U_23
_atom_site_aniso_U_13
_atom_site_aniso_U_12
F1 0.0360(7) 0.0234(6) 0.0325(6) -0.0026(4) 0.0060(5) -0.0085(5)
F3 0.0372(7) 0.0317(7) 0.0314(6) 0.0086(4) 0.0069(5) 0.0023(5)
F2 0.0284(7) 0.0332(6) 0.0585(7) 0.0061(5) 0.0235(6) 0.0004(5)
O1 0.0364(11) 0.0170(9) 0.0324(9) 0.000 0.0124(8) 0.000
N1 0.0184(8) 0.0181(7) 0.0280(8) -0.0025(6) 0.0072(6) 0.0009(6)
C5 0.0190(10) 0.0213(9) 0.0247(9) -0.0046(7) 0.0079(7) 0.0012(7)
C1 0.0220(10) 0.0186(9) 0.0284(9) -0.0032(7) 0.0107(7) 0.0027(7)
C6 0.0219(10) 0.0256(10) 0.0262(9) 0.0014(7) 0.0061(7) 0.0023(8)
C2 0.0260(11) 0.0240(10) 0.0420(10) -0.0107(8) 0.0182(8) -0.0081(8)
C4 0.0213(10) 0.0307(10) 0.0258(9) -0.0057(7) 0.0048(7) 0.0010(8)
C3 0.0208(10) 0.0359(11) 0.0365(10) -0.0149(9) 0.0069(8) -0.0082(8)

loop_
_atom_type_symbol
_atom_type_description
_atom_type_scat_dispersion_real
_atom_type_scat_dispersion_imag
_atom_type_scat_source
C C 0.0033 0.0016 'International Tables Vol C Tables 4.2.6.8 and 6.1.1.4'
H H 0.0000 0.0000 'International Tables Vol C Tables 4.2.6.8 and 6.1.1.4'
F F 0.0171 0.0103 'International Tables Vol C Tables 4.2.6.8 and 6.1.1.4'
N N 0.0061 0.0033 'International Tables Vol C Tables 4.2.6.8 and 6.1.1.4'
O O 0.0106 0.0060 'International Tables Vol C Tables 4.2.6.8 and 6.1.1.4'

loop_
_geom_angle_atom_site_label_1
_geom_angle_atom_site_label_2
_geom_angle_atom_site_label_3
_geom_angle
_geom_angle_site_symmetry_1
C1 O1 C1 118.15(17) 2_655
C1 N1 C5 115.83(14) .
N1 C5 C6 113.39(14) .
N1 C5 C4 124.72(16) .
C4 C5 C6 121.87(16) .
O1 C1 C2 116.97(15) .
N1 C1 O1 117.80(14) .
N1 C1 C2 125.11(15) .
F1 C6 F2 106.15(13) .
F1 C6 C5 112.73(13) .
F3 C6 F1 106.75(14) .
F3 C6 F2 106.48(13) .
F3 C6 C5 112.60(14) .
F2 C6 C5 111.68(14) .
C3 C2 C1 117.39(16) .
C5 C4 C3 117.11(17) .
C2 C3 C4 119.82(16) .

loop_
_geom_bond_atom_site_label_1
_geom_bond_atom_site_label_2
_geom_bond_distance
_geom_bond_site_symmetry_2
F1 C6 1.3413(19) .
F3 C6 1.3411(19) .
F2 C6 1.341(2) .
O1 C1 1.3836(18) 2_655
O1 C1 1.3836(18) .
N1 C5 1.345(2) .
N1 C1 1.315(2) .
C5 C6 1.499(3) .
C5 C4 1.379(2) .
C1 C2 1.388(2) .
C2 C3 1.375(3) .
C4 C3 1.388(3) .
